data_4519455
loop_
_publ_author_name
'Abdel Rahman Al Ahmad'
'Thierry Maris'
'Christian Pellerin'
'James D. Wuest'

_publ_section_title
;
 Adding a Pinch of Salt: Using Ionic Mixed-Crystal Seeds to Search for New
 Solid Forms
;
_journal_name_full 'Crystal Growth & Design'
_journal_page_first 7472
_journal_page_last 7481
_journal_paper_doi 10.1021/acs.cgd.3c00884
_journal_volume 23
_journal_year 2023
_chemical_formula_moiety 'C12 H14 N2, 2(I)'
_chemical_formula_sum 'C12 H14 I2 N2'
_chemical_formula_weight 440.05
_chemical_name_common 'Paraquat Diiodide'
_chemical_name_systematic
;
1,1'-dimethyl-4,4'-bipyridin-1-ium bis(iodide)
;
_space_group_crystal_system monoclinic
_space_group_IT_number 12
_space_group_name_Hall '-C 2y'
_space_group_name_H-M_alt 'C 1 2/m 1'
_atom_sites_solution_hydrogens geom
_atom_sites_solution_primary dual
_cell_angle_alpha 90
_cell_angle_beta 94.888(2)
_cell_angle_gamma 90
_cell_formula_units_Z 2
_cell_length_a 13.9258(5)
_cell_length_b 7.9087(3)
_cell_length_c 6.3902(2)
_cell_measurement_reflns_used 3324
_cell_measurement_temperature 150
_cell_measurement_theta_max 54.581
_cell_measurement_theta_min 5.550
_cell_volume 701.22(4)
_computing_cell_refinement
;
SAINT (2019) V8.40A; Integration Software for Single Crystal Data.
Bruker AXS Inc., Madison, WI 53719-1173.
;
_computing_data_collection
;
APEX 3 (2019) Bruker AXS Inc., Madison, WI 53719-1173.
;
_computing_data_reduction
;
SAINT (2019) V8.40A; Integration Software for Single Crystal Data.
Bruker AXS Inc., Madison, WI 53719-1173.
;
_computing_molecular_graphics 'Olex2 1.3 (Dolomanov et al., 2009)'
_computing_publication_material 'Olex2 1.3 (Dolomanov et al., 2009)'
_computing_structure_refinement 'XL  (Sheldrick, 2008)'
_computing_structure_solution 'SHELXT 2014/5 (Sheldrick, 2014)'
_diffrn_ambient_temperature 150
_diffrn_detector 'CMOS Area detector'
_diffrn_detector_area_resol_mean 10.42
_diffrn_detector_type 'Bruker CMOS Photon III '
_diffrn_measured_fraction_theta_full 0.993
_diffrn_measured_fraction_theta_max 0.987
_diffrn_measurement_device 'k-geometry diffractometer'
_diffrn_measurement_device_type 'Bruker Venture Metaljet'
_diffrn_measurement_method '\w and \f scans'
_diffrn_radiation_collimation 'Focusing mirrors'
_diffrn_radiation_monochromator 'Helios MX Mirror Optics'
_diffrn_radiation_probe x-ray
_diffrn_radiation_type 'Ga K\a'
_diffrn_radiation_wavelength 1.34139
_diffrn_reflns_av_R_equivalents 0.0550
_diffrn_reflns_av_unetI/netI 0.0358
_diffrn_reflns_Laue_measured_fraction_full 0.993
_diffrn_reflns_Laue_measured_fraction_max 0.987
_diffrn_reflns_limit_h_max 16
_diffrn_reflns_limit_h_min -11
_diffrn_reflns_limit_k_max 9
_diffrn_reflns_limit_k_min -9
_diffrn_reflns_limit_l_max 7
_diffrn_reflns_limit_l_min -7
_diffrn_reflns_number 4058
_diffrn_reflns_point_group_measured_fraction_full 0.993
_diffrn_reflns_point_group_measured_fraction_max 0.987
_diffrn_reflns_theta_full 53.594
_diffrn_reflns_theta_max 54.574
_diffrn_reflns_theta_min 5.548
_diffrn_source 'Metal Jet'
_diffrn_source_current 2.86
_diffrn_source_power 0.199914
_diffrn_source_target Ga
_diffrn_source_type 'Gallium Liquid Metal Jet Source'
_diffrn_source_voltage 69.9
_exptl_absorpt_coefficient_mu 24.079
_exptl_absorpt_correction_T_max 0.7508
_exptl_absorpt_correction_T_min 0.5309
_exptl_absorpt_correction_type multi-scan
_exptl_absorpt_process_details
;
SADABS-2016/2 (Bruker,2016/2) was used for absorption correction.
wR2(int) was 0.1191 before and 0.0647 after correction.
The Ratio of minimum to maximum transmission is 0.7071.
The \l/2 correction factor is Not present.
;
_exptl_crystal_colour 'clear light orange'
_exptl_crystal_colour_lustre clear
_exptl_crystal_colour_modifier light
_exptl_crystal_colour_primary orange
_exptl_crystal_density_diffrn 2.084
_exptl_crystal_description Fragment
_exptl_crystal_F_000 412
_exptl_crystal_size_max 0.06
_exptl_crystal_size_mid 0.06
_exptl_crystal_size_min 0.05
_refine_diff_density_max 1.081
_refine_diff_density_min -1.553
_refine_diff_density_rms 0.132
_refine_ls_extinction_coef .
_refine_ls_extinction_method none
_refine_ls_goodness_of_fit_ref 1.057
_refine_ls_hydrogen_treatment constr
_refine_ls_matrix_type full
_refine_ls_number_parameters 44
_refine_ls_number_reflns 703
_refine_ls_number_restraints 0
_refine_ls_restrained_S_all 1.057
_refine_ls_R_factor_all 0.0311
_refine_ls_R_factor_gt 0.0292
_refine_ls_shift/su_max 0.000
_refine_ls_shift/su_mean 0.000
_refine_ls_structure_factor_coef Fsqd
_refine_ls_weighting_details 'w=1/[\s^2^(Fo^2^)+(0.0401P)^2^+2.1030P] where P=(Fo^2^+2Fc^2^)/3'
_refine_ls_weighting_scheme calc
_refine_ls_wR_factor_gt 0.0717
_refine_ls_wR_factor_ref 0.0728
_reflns_Friedel_coverage 0.000
_reflns_Friedel_fraction_full .
_reflns_Friedel_fraction_max .
_reflns_number_gt 661
_reflns_number_total 703
_reflns_threshold_expression 'I > 2\s(I)'
_cod_data_source_file S09_Pq-I2_C2_m.cif
_cod_data_source_block jw22626
_cod_database_code 4519455

loop_
_space_group_symop_id
_space_group_symop_operation_xyz
1 'x, y, z'
2 '-x, y, -z'
3 'x+1/2, y+1/2, z'
4 '-x+1/2, y+1/2, -z'
5 '-x, -y, -z'
6 'x, -y, z'
7 '-x+1/2, -y+1/2, -z'
8 'x+1/2, -y+1/2, z'

loop_
_atom_site_label
_atom_site_type_symbol
_atom_site_fract_x
_atom_site_fract_y
_atom_site_fract_z
_atom_site_U_iso_or_equiv
_atom_site_adp_type
_atom_site_occupancy
_atom_site_site_symmetry_order
_atom_site_calc_flag
_atom_site_refinement_flags_posn
_atom_site_refinement_flags_adp
_atom_site_refinement_flags_occupancy
_atom_site_disorder_assembly
_atom_site_disorder_group
I1 I 0.35378(3) 0.000000 0.18617(6) 0.03922(19) Uani 1 2 d S T P . .
N1 N 0.6366(4) 0.500000 0.4880(8) 0.0356(11) Uani 1 2 d S T P . .
C4 C 0.5290(4) 0.500000 0.1030(9) 0.0316(12) Uani 1 2 d S T P . .
C2 C 0.6110(3) 0.3535(6) 0.3948(7) 0.0406(10) Uani 1 1 d . . . . .
H2 H 0.629989 0.250173 0.461923 0.049 Uiso 1 1 calc R U . . .
C3 C 0.5577(3) 0.3497(6) 0.2028(7) 0.0390(10) Uani 1 1 d . . . . .
H3 H 0.540495 0.244394 0.138687 0.047 Uiso 1 1 calc R U . . .
C1 C 0.6979(5) 0.500000 0.6884(10) 0.0423(15) Uani 1 2 d S T P . .
H1A H 0.675155 0.413024 0.781591 0.063 Uiso 0.5 1 calc R U P A -1
H1B H 0.694572 0.611037 0.755482 0.063 Uiso 0.5 1 calc R U P A -1
H1C H 0.764757 0.475938 0.661103 0.063 Uiso 0.5 1 calc R U P A -1

loop_
_atom_site_aniso_label
_atom_site_aniso_U_11
_atom_site_aniso_U_22
_atom_site_aniso_U_33
_atom_site_aniso_U_23
_atom_site_aniso_U_13
_atom_site_aniso_U_12
I1 0.0485(3) 0.0334(3) 0.0347(3) 0.000 -0.00288(18) 0.000
N1 0.037(3) 0.038(3) 0.031(3) 0.000 0.000(2) 0.000
C4 0.035(3) 0.032(3) 0.027(3) 0.000 -0.001(2) 0.000
C2 0.054(3) 0.030(2) 0.036(2) 0.0045(19) -0.007(2) 0.0025(19)
C3 0.051(2) 0.030(2) 0.035(2) 0.0020(18) -0.006(2) -0.0023(18)
C1 0.047(4) 0.045(4) 0.033(3) 0.000 -0.008(3) 0.000

loop_
_atom_type_symbol
_atom_type_description
_atom_type_scat_dispersion_real
_atom_type_scat_dispersion_imag
_atom_type_scat_source
C C 0.0137 0.0067 'International Tables Vol C Tables 4.2.6.8 and 6.1.1.4'
H H 0.0000 0.0000 'International Tables Vol C Tables 4.2.6.8 and 6.1.1.4'
N N 0.0241 0.0134 'International Tables Vol C Tables 4.2.6.8 and 6.1.1.4'
I I 0.0030 5.4350 'International Tables Vol C Tables 4.2.6.8 and 6.1.1.4'

loop_
_geom_angle_atom_site_label_1
_geom_angle_atom_site_label_2
_geom_angle_atom_site_label_3
_geom_angle
_geom_angle_site_symmetry_1
_geom_angle_site_symmetry_3
C2 N1 C2 120.1(5) . 6_565
C2 N1 C1 119.9(3) 6_565 .
C2 N1 C1 119.9(3) . .
C3 C4 C4 121.3(3) 6_565 5_665
C3 C4 C4 121.3(3) . 5_665
C3 C4 C3 117.4(5) . 6_565
N1 C2 H2 119.4 . .
N1 C2 C3 121.2(4) . .
C3 C2 H2 119.4 . .
C4 C3 H3 120.0 . .
C2 C3 C4 120.1(4) . .
C2 C3 H3 120.0 . .
N1 C1 H1A 109.5 . .
N1 C1 H1B 109.5 . .
N1 C1 H1C 109.5 . .
H1A C1 H1B 109.5 . .
H1A C1 H1C 109.5 . .
H1B C1 H1C 109.5 . .

loop_
_geom_bond_atom_site_label_1
_geom_bond_atom_site_label_2
_geom_bond_distance
_geom_bond_site_symmetry_2
N1 C2 1.337(5) .
N1 C2 1.337(5) 6_565
N1 C1 1.478(8) .
C4 C4 1.484(11) 5_665
C4 C3 1.391(5) .
C4 C3 1.391(5) 6_565
C2 H2 0.9500 .
C2 C3 1.379(6) .
C3 H3 0.9500 .
C1 H1A 0.9800 .
C1 H1B 0.9800 .
C1 H1C 0.9800 .

loop_
_geom_hbond_atom_site_label_D
_geom_hbond_atom_site_label_H
_geom_hbond_atom_site_label_A
_geom_hbond_distance_DH
_geom_hbond_distance_HA
_geom_hbond_distance_DA
_geom_hbond_angle_DHA
_geom_hbond_site_symmetry_A
_geom_hbond_publ_flag
C2 H2 I1 0.95 2.99 3.874(5) 155.4 5_656 yes
C3 H3 I1 0.95 3.27 3.959(4) 130.6 . yes
C3 H3 I1 0.95 3.28 3.984(5) 132.9 5_655 yes
C1 H1A I1 0.98 3.30 4.110(2) 141.3 5_656 yes
C1 H1B I1 0.98 3.18 4.110(2) 159.6 5_666 yes

loop_
_geom_torsion_atom_site_label_1
_geom_torsion_atom_site_label_2
_geom_torsion_atom_site_label_3
_geom_torsion_atom_site_label_4
_geom_torsion
_geom_torsion_site_symmetry_1
_geom_torsion_site_symmetry_2
_geom_torsion_site_symmetry_3
_geom_torsion_site_symmetry_4
N1 C2 C3 C4 -0.3(8) . . . .
C4 C4 C3 C2 -179.7(6) 5_665 . . .
C2 N1 C2 C3 -0.5(9) 6_565 . . .
C3 C4 C3 C2 1.1(9) 6_565 . . .
C1 N1 C2 C3 -176.9(5) . . . .

_cod_database_fobs_code 4519455
